data_4110645
loop_
_publ_author_name
'Guosheng Liu'
'Shannon S. Stahl'

_publ_contact_author_address
;
Department of Chemistry
University of Wisconsin-Madison
1101 University Ave
Madison, WI  53706
USA
;
_publ_contact_author_email iguzei@chem.wisc.edu
_publ_contact_author_fax 608-262-0381
_publ_contact_author_name
;
Guzei, Ilia A. 
;
_publ_contact_author_phone 608-263-4694
_publ_section_title
;
 Highly Regioselective Pd-Catalyzed Intermolecular Aminoacetoxylation of
 Alkenes and Evidence forcis-Aminopalladation and SN2 C-O Bond Formation
;
_journal_name_full 'Journal of the American Chemical Society'
_journal_page_first 7179
_journal_page_last 7181
_journal_paper_doi 10.1021/ja061706h
_journal_volume 128
_journal_year 2006
_chemical_formula_moiety 'C21 H21 N O5'
_chemical_formula_sum 'C21 H21 N O5'
_chemical_formula_weight 367.39
_chemical_name_systematic
; 
 ? 
;
_space_group_IT_number 14
_symmetry_cell_setting monoclinic
_symmetry_Int_Tables_number 14
_symmetry_space_group_name_Hall '-P 2ybc'
_symmetry_space_group_name_H-M 'P 1 21/c 1'
_atom_sites_solution_hydrogens geom
_atom_sites_solution_primary direct
_atom_sites_solution_secondary difmap
_audit_creation_method
;
manual editing of the CIF file 
created by SHELXTL Ver. 6.10
and processed with modiCIfer-09152005. 
;
_cell_angle_alpha 90.00
_cell_angle_beta 98.783(2)
_cell_angle_gamma 90.00
_cell_formula_units_Z 4
_cell_length_a 7.4078(10)
_cell_length_b 26.474(4)
_cell_length_c 9.4959(13)
_cell_measurement_reflns_used 12059
_cell_measurement_temperature 100(2)
_cell_measurement_theta_max 26.3791
_cell_measurement_theta_min 2.3025
_cell_volume 1840.4(5)
_computing_cell_refinement 'SAINT Ver. 6.22  (Bruker-AXS, 2003)'
_computing_data_collection 'SMART Ver. 5.622 (Bruker-AXS, 2003)'
_computing_data_reduction 'SAINT Ver. 6.22'
_computing_molecular_graphics 'SHELXTL Ver. 6.10 '
_computing_publication_material 'SHELXTL Ver. 6.10 '
_computing_structure_refinement 'SHELXTL Ver. 6.10 '
_computing_structure_solution 'SHELXTL Ver. 6.10 (Bruker-AXS, 2003)'
_diffrn_ambient_temperature 100(2)
_diffrn_measured_fraction_theta_full 0.997
_diffrn_measured_fraction_theta_max 0.997
_diffrn_measurement_device_type 'Bruker CCD-1000 area detector'
_diffrn_measurement_method '0.30\% \w scans'
_diffrn_radiation_monochromator graphite
_diffrn_radiation_source 'fine-focus sealed tube'
_diffrn_radiation_type Mo-K\a
_diffrn_radiation_wavelength 0.71073
_diffrn_reflns_av_R_equivalents 0.0394
_diffrn_reflns_av_sigmaI/netI 0.0242
_diffrn_reflns_limit_h_max 9
_diffrn_reflns_limit_h_min -9
_diffrn_reflns_limit_k_max 32
_diffrn_reflns_limit_k_min -33
_diffrn_reflns_limit_l_max 11
_diffrn_reflns_limit_l_min -11
_diffrn_reflns_number 24977
_diffrn_reflns_theta_full 26.39
_diffrn_reflns_theta_max 26.39
_diffrn_reflns_theta_min 2.30
_diffrn_standards_number 0
_exptl_absorpt_coefficient_mu 0.095
_exptl_absorpt_correction_T_max 0.9767
_exptl_absorpt_correction_T_min 0.9594
_exptl_absorpt_correction_type multi-scan
_exptl_absorpt_process_details
;
SADABS  (Bruker-AXS, 2003)
;
_exptl_crystal_colour colorless
_exptl_crystal_density_diffrn 1.326
_exptl_crystal_description block
_exptl_crystal_F_000 776
_exptl_crystal_size_max 0.44
_exptl_crystal_size_mid 0.31
_exptl_crystal_size_min 0.25
_refine_diff_density_max 0.376
_refine_diff_density_min -0.253
_refine_diff_density_rms 0.077
_refine_ls_extinction_method none
_refine_ls_goodness_of_fit_ref 1.167
_refine_ls_hydrogen_treatment constr
_refine_ls_matrix_type full
_refine_ls_number_parameters 246
_refine_ls_number_reflns 3762
_refine_ls_number_restraints 0
_refine_ls_restrained_S_all 1.167
_refine_ls_R_factor_all 0.0740
_refine_ls_R_factor_gt 0.0674
_refine_ls_shift/su_max 0.000
_refine_ls_shift/su_mean 0.000
_refine_ls_structure_factor_coef Fsqd
_refine_ls_weighting_details 'calc w=1/[\s^2^(Fo^2^)+(0.0596P)^2^+2.4982P] where P=(Fo^2^+2Fc^2^)/3'
_refine_ls_weighting_scheme calc
_refine_ls_wR_factor_gt 0.1619
_refine_ls_wR_factor_ref 0.1656
_reflns_number_gt 3333
_reflns_number_total 3762
_reflns_threshold_expression I>2\s(I)
_cod_data_source_file ja061706hsi20060311_064822.cif
_cod_data_source_block stahl49
_cod_original_cell_volume 1840.4(4)
_cod_original_sg_symbol_Hall '-P 2ybc     '
_cod_original_sg_symbol_H-M 'P 1 21/c 1 '
_cod_database_code 4110645

loop_
_symmetry_equiv_pos_as_xyz
'x, y, z'
'-x, y+1/2, -z+1/2'
'-x, -y, -z'
'x, -y-1/2, z-1/2'

loop_
_atom_site_label
_atom_site_type_symbol
_atom_site_fract_x
_atom_site_fract_y
_atom_site_fract_z
_atom_site_U_iso_or_equiv
_atom_site_adp_type
_atom_site_occupancy
_atom_site_symmetry_multiplicity
_atom_site_calc_flag
_atom_site_refinement_flags
O1 O 0.3230(3) 0.95735(8) -0.0753(2) 0.0401(5) Uani 1 1 d .
O2 O 0.4148(2) 0.89268(6) 0.07027(17) 0.0224(4) Uani 1 1 d .
O3 O 0.6705(2) 0.80092(7) 0.3814(2) 0.0278(4) Uani 1 1 d .
O4 O 0.2036(2) 0.91419(6) 0.38206(19) 0.0272(4) Uani 1 1 d .
O5 O 0.7060(2) 0.91318(6) 0.54990(17) 0.0227(4) Uani 1 1 d .
N1 N 0.4581(3) 0.86589(7) 0.3588(2) 0.0186(4) Uani 1 1 d .
C1 C 0.2697(4) 0.87319(11) -0.1614(3) 0.0307(6) Uani 1 1 d .
H1A H 0.1652 0.8557 -0.1315 0.046 Uiso 1 1 calc R
H1B H 0.3676 0.8488 -0.1681 0.046 Uiso 1 1 calc R
H1C H 0.2320 0.8890 -0.2546 0.046 Uiso 1 1 calc R
C2 C 0.3372(3) 0.91282(9) -0.0548(3) 0.0235(5) Uani 1 1 d .
C3 C 0.4807(3) 0.93085(9) 0.1747(3) 0.0240(5) Uani 1 1 d .
H3A H 0.3774 0.9514 0.1979 0.029 Uiso 1 1 calc R
H3B H 0.5677 0.9536 0.1366 0.029 Uiso 1 1 calc R
C4 C 0.5748(3) 0.90413(9) 0.3071(2) 0.0203(5) Uani 1 1 d .
H4 H 0.6852 0.8867 0.2819 0.024 Uiso 1 1 calc R
C5 C 0.5252(3) 0.81812(9) 0.4024(2) 0.0204(5) Uani 1 1 d .
C6 C 0.3827(3) 0.79419(9) 0.4756(2) 0.0210(5) Uani 1 1 d .
C7 C 0.3801(3) 0.74781(10) 0.5404(3) 0.0261(5) Uani 1 1 d .
H7 H 0.4786 0.7247 0.5425 0.031 Uiso 1 1 calc R
C8 C 0.2270(4) 0.73620(10) 0.6030(3) 0.0306(6) Uani 1 1 d .
H8 H 0.2207 0.7046 0.6496 0.037 Uiso 1 1 calc R
C9 C 0.0823(3) 0.77039(10) 0.5981(3) 0.0294(6) Uani 1 1 d .
H9 H -0.0208 0.7614 0.6412 0.035 Uiso 1 1 calc R
C10 C 0.0852(3) 0.81694(10) 0.5322(3) 0.0245(5) Uani 1 1 d .
H10 H -0.0134 0.8401 0.5288 0.029 Uiso 1 1 calc R
C11 C 0.2391(3) 0.82824(9) 0.4713(2) 0.0203(5) Uani 1 1 d .
C12 C 0.2879(3) 0.87504(9) 0.4004(2) 0.0195(5) Uani 1 1 d .
C13 C 0.6390(3) 0.94204(9) 0.4265(2) 0.0203(5) Uani 1 1 d .
H13 H 0.5307 0.9618 0.4464 0.024 Uiso 1 1 calc R
C14 C 0.7808(3) 0.97876(9) 0.3882(3) 0.0247(5) Uani 1 1 d .
H14A H 0.8104 1.0034 0.4652 0.037 Uiso 1 1 calc R
H14B H 0.7321 0.9964 0.2998 0.037 Uiso 1 1 calc R
H14C H 0.8914 0.9602 0.3749 0.037 Uiso 1 1 calc R
C15 C 0.7175(5) 0.94126(10) 0.6771(3) 0.0358(7) Uani 1 1 d .
H15A H 0.5967 0.9562 0.6842 0.043 Uiso 1 1 calc R
H15B H 0.8060 0.9692 0.6753 0.043 Uiso 1 1 calc R
C16 C 0.7767(3) 0.90844(9) 0.8045(3) 0.0248(5) Uani 1 1 d .
C17 C 0.7514(3) 0.85658(9) 0.8018(3) 0.0236(5) Uani 1 1 d .
H17 H 0.7017 0.8405 0.7150 0.028 Uiso 1 1 calc R
C18 C 0.7976(3) 0.82784(10) 0.9235(3) 0.0270(5) Uani 1 1 d .
H18 H 0.7802 0.7923 0.9203 0.032 Uiso 1 1 calc R
C19 C 0.8695(4) 0.85125(11) 1.0503(3) 0.0295(6) Uani 1 1 d .
H19 H 0.8986 0.8318 1.1348 0.035 Uiso 1 1 calc R
C20 C 0.8989(3) 0.90279(11) 1.0540(3) 0.0294(6) Uani 1 1 d .
H20 H 0.9508 0.9186 1.1406 0.035 Uiso 1 1 calc R
C21 C 0.8533(3) 0.93136(10) 0.9323(3) 0.0275(5) Uani 1 1 d .
H21 H 0.8739 0.9668 0.9354 0.033 Uiso 1 1 calc R

loop_
_atom_site_aniso_label
_atom_site_aniso_U_11
_atom_site_aniso_U_22
_atom_site_aniso_U_33
_atom_site_aniso_U_23
_atom_site_aniso_U_13
_atom_site_aniso_U_12
O1 0.0513(13) 0.0317(11) 0.0320(11) 0.0077(8) -0.0106(9) -0.0080(9)
O2 0.0213(8) 0.0248(9) 0.0193(8) -0.0019(7) -0.0026(6) -0.0036(7)
O3 0.0161(8) 0.0270(9) 0.0396(11) 0.0019(8) 0.0022(7) 0.0019(7)
O4 0.0215(8) 0.0234(9) 0.0357(10) -0.0012(7) 0.0015(7) 0.0035(7)
O5 0.0253(9) 0.0245(9) 0.0168(8) -0.0014(6) -0.0017(6) 0.0008(7)
N1 0.0158(9) 0.0209(10) 0.0182(9) -0.0012(7) -0.0002(7) -0.0015(7)
C1 0.0270(13) 0.0401(15) 0.0230(13) -0.0042(11) -0.0028(10) -0.0058(11)
C2 0.0186(11) 0.0282(13) 0.0223(12) 0.0028(10) -0.0012(9) -0.0038(9)
C3 0.0264(12) 0.0217(12) 0.0219(12) -0.0004(9) -0.0028(9) -0.0010(10)
C4 0.0167(11) 0.0222(12) 0.0216(12) -0.0006(9) 0.0021(9) -0.0023(9)
C5 0.0176(11) 0.0236(12) 0.0183(11) 0.0000(9) -0.0030(9) -0.0014(9)
C6 0.0165(11) 0.0247(12) 0.0194(11) -0.0007(9) -0.0044(9) -0.0039(9)
C7 0.0218(12) 0.0275(13) 0.0268(13) 0.0032(10) -0.0032(10) -0.0011(10)
C8 0.0288(13) 0.0287(13) 0.0322(14) 0.0062(11) -0.0020(11) -0.0087(11)
C9 0.0218(12) 0.0351(14) 0.0311(14) -0.0036(11) 0.0040(10) -0.0112(10)
C10 0.0164(11) 0.0305(13) 0.0253(12) -0.0056(10) -0.0009(9) -0.0048(9)
C11 0.0163(11) 0.0247(12) 0.0179(11) -0.0038(9) -0.0041(9) -0.0036(9)
C12 0.0166(10) 0.0249(12) 0.0149(11) -0.0044(9) -0.0039(8) -0.0022(9)
C13 0.0196(11) 0.0193(11) 0.0201(11) 0.0010(9) -0.0029(9) 0.0010(9)
C14 0.0210(11) 0.0252(12) 0.0266(13) -0.0016(10) -0.0011(9) -0.0052(10)
C15 0.0568(18) 0.0248(13) 0.0220(13) -0.0020(10) -0.0056(12) 0.0053(12)
C16 0.0224(12) 0.0269(13) 0.0236(12) 0.0003(10) -0.0016(9) 0.0039(10)
C17 0.0177(11) 0.0271(13) 0.0244(12) -0.0021(10) -0.0023(9) 0.0011(9)
C18 0.0223(12) 0.0264(13) 0.0331(14) 0.0043(10) 0.0067(10) 0.0042(10)
C19 0.0276(13) 0.0373(15) 0.0238(13) 0.0056(11) 0.0047(10) 0.0115(11)
C20 0.0259(13) 0.0398(15) 0.0210(12) -0.0047(11) -0.0013(10) 0.0081(11)
C21 0.0276(13) 0.0268(13) 0.0267(13) -0.0035(10) -0.0001(10) 0.0015(10)

loop_
_atom_type_symbol
_atom_type_description
_atom_type_scat_dispersion_real
_atom_type_scat_dispersion_imag
_atom_type_scat_source
C C 0.0033 0.0016 'International Tables Vol C Tables 4.2.6.8 and 6.1.1.4'
H H 0.0000 0.0000 'International Tables Vol C Tables 4.2.6.8 and 6.1.1.4'
N N 0.0061 0.0033 'International Tables Vol C Tables 4.2.6.8 and 6.1.1.4'
O O 0.0106 0.0060 'International Tables Vol C Tables 4.2.6.8 and 6.1.1.4'

loop_
_geom_angle_atom_site_label_1
_geom_angle_atom_site_label_2
_geom_angle_atom_site_label_3
_geom_angle
C2 O2 C3 112.43(18)
C15 O5 C13 112.96(18)
C5 N1 C12 111.59(19)
C5 N1 C4 121.56(19)
C12 N1 C4 125.38(19)
C2 C1 H1A 109.5
C2 C1 H1B 109.5
H1A C1 H1B 109.5
C2 C1 H1C 109.5
H1A C1 H1C 109.5
H1B C1 H1C 109.5
O1 C2 O2 123.2(2)
O1 C2 C1 124.9(2)
O2 C2 C1 111.9(2)
O2 C3 C4 107.86(19)
O2 C3 H3A 110.1
C4 C3 H3A 110.1
O2 C3 H3B 110.1
C4 C3 H3B 110.1
H3A C3 H3B 108.4
N1 C4 C3 112.35(19)
N1 C4 C13 109.72(18)
C3 C4 C13 111.03(19)
N1 C4 H4 107.9
C3 C4 H4 107.9
C13 C4 H4 107.9
O3 C5 N1 125.1(2)
O3 C5 C6 128.8(2)
N1 C5 C6 106.10(19)
C7 C6 C11 121.9(2)
C7 C6 C5 130.4(2)
C11 C6 C5 107.7(2)
C6 C7 C8 117.1(2)
C6 C7 H7 121.4
C8 C7 H7 121.4
C7 C8 C9 120.9(2)
C7 C8 H8 119.6
C9 C8 H8 119.6
C10 C9 C8 121.8(2)
C10 C9 H9 119.1
C8 C9 H9 119.1
C9 C10 C11 116.8(2)
C9 C10 H10 121.6
C11 C10 H10 121.6
C10 C11 C6 121.5(2)
C10 C11 C12 130.0(2)
C6 C11 C12 108.5(2)
O4 C12 N1 125.2(2)
O4 C12 C11 128.7(2)
N1 C12 C11 106.08(19)
O5 C13 C14 112.00(18)
O5 C13 C4 106.67(18)
C14 C13 C4 113.0(2)
O5 C13 H13 108.3
C14 C13 H13 108.3
C4 C13 H13 108.3
C13 C14 H14A 109.5
C13 C14 H14B 109.5
H14A C14 H14B 109.5
C13 C14 H14C 109.5
H14A C14 H14C 109.5
H14B C14 H14C 109.5
O5 C15 C16 111.0(2)
O5 C15 H15A 109.4
C16 C15 H15A 109.4
O5 C15 H15B 109.4
C16 C15 H15B 109.4
H15A C15 H15B 108.0
C17 C16 C21 118.9(2)
C17 C16 C15 122.5(2)
C21 C16 C15 118.6(2)
C18 C17 C16 121.0(2)
C18 C17 H17 119.5
C16 C17 H17 119.5
C17 C18 C19 119.5(2)
C17 C18 H18 120.2
C19 C18 H18 120.2
C20 C19 C18 120.1(2)
C20 C19 H19 119.9
C18 C19 H19 119.9
C21 C20 C19 120.2(2)
C21 C20 H20 119.9
C19 C20 H20 119.9
C20 C21 C16 120.3(2)
C20 C21 H21 119.9
C16 C21 H21 119.9

loop_
_geom_bond_atom_site_label_1
_geom_bond_atom_site_label_2
_geom_bond_distance
O1 C2 1.197(3)
O2 C2 1.348(3)
O2 C3 1.447(3)
O3 C5 1.213(3)
O4 C12 1.209(3)
O5 C15 1.409(3)
O5 C13 1.423(3)
N1 C5 1.398(3)
N1 C12 1.399(3)
N1 C4 1.464(3)
C1 C2 1.490(3)
C1 H1A 0.9800
C1 H1B 0.9800
C1 H1C 0.9800
C3 C4 1.516(3)
C3 H3A 0.9900
C3 H3B 0.9900
C4 C13 1.534(3)
C4 H4 1.0000
C5 C6 1.491(3)
C6 C7 1.375(3)
C6 C11 1.390(3)
C7 C8 1.393(4)
C7 H7 0.9500
C8 C9 1.398(4)
C8 H8 0.9500
C9 C10 1.384(4)
C9 H9 0.9500
C10 C11 1.387(3)
C10 H10 0.9500
C11 C12 1.481(3)
C13 C14 1.515(3)
C13 H13 1.0000
C14 H14A 0.9800
C14 H14B 0.9800
C14 H14C 0.9800
C15 C16 1.500(3)
C15 H15A 0.9900
C15 H15B 0.9900
C16 C17 1.385(4)
C16 C21 1.397(3)
C17 C18 1.382(3)
C17 H17 0.9500
C18 C19 1.386(4)
C18 H18 0.9500
C19 C20 1.381(4)
C19 H19 0.9500
C20 C21 1.379(4)
C20 H20 0.9500
C21 H21 0.9500

loop_
_geom_torsion_atom_site_label_1
_geom_torsion_atom_site_label_2
_geom_torsion_atom_site_label_3
_geom_torsion_atom_site_label_4
_geom_torsion
C3 O2 C2 O1 -0.9(3)
C3 O2 C2 C1 -179.9(2)
C2 O2 C3 C4 -176.65(19)
C5 N1 C4 C3 135.9(2)
C12 N1 C4 C3 -59.2(3)
C5 N1 C4 C13 -100.1(2)
C12 N1 C4 C13 64.9(3)
O2 C3 C4 N1 -53.4(2)
O2 C3 C4 C13 -176.73(18)
C12 N1 C5 O3 -179.2(2)
C4 N1 C5 O3 -12.4(3)
C12 N1 C5 C6 1.4(2)
C4 N1 C5 C6 168.21(19)
O3 C5 C6 C7 1.8(4)
N1 C5 C6 C7 -178.8(2)
O3 C5 C6 C11 -179.0(2)
N1 C5 C6 C11 0.4(2)
C11 C6 C7 C8 -0.3(4)
C5 C6 C7 C8 178.8(2)
C6 C7 C8 C9 0.6(4)
C7 C8 C9 C10 -0.3(4)
C8 C9 C10 C11 -0.2(4)
C9 C10 C11 C6 0.4(3)
C9 C10 C11 C12 -176.6(2)
C7 C6 C11 C10 -0.2(4)
C5 C6 C11 C10 -179.5(2)
C7 C6 C11 C12 177.4(2)
C5 C6 C11 C12 -1.9(2)
C5 N1 C12 O4 176.4(2)
C4 N1 C12 O4 10.2(4)
C5 N1 C12 C11 -2.5(2)
C4 N1 C12 C11 -168.72(19)
C10 C11 C12 O4 1.1(4)
C6 C11 C12 O4 -176.2(2)
C10 C11 C12 N1 -180.0(2)
C6 C11 C12 N1 2.7(2)
C15 O5 C13 C14 74.2(3)
C15 O5 C13 C4 -161.7(2)
N1 C4 C13 O5 48.8(2)
C3 C4 C13 O5 173.54(18)
N1 C4 C13 C14 172.25(19)
C3 C4 C13 C14 -63.0(3)
C13 O5 C15 C16 176.2(2)
O5 C15 C16 C17 -23.7(4)
O5 C15 C16 C21 159.0(2)
C21 C16 C17 C18 1.2(4)
C15 C16 C17 C18 -176.1(3)
C16 C17 C18 C19 0.3(4)
C17 C18 C19 C20 -1.6(4)
C18 C19 C20 C21 1.4(4)
C19 C20 C21 C16 0.1(4)
C17 C16 C21 C20 -1.4(4)
C15 C16 C21 C20 176.0(3)
